data_2208184
loop_
_publ_author_name
'Jacobs, Ayesha'
'Nassimbeni, Luigi R.'
'Taljaard, Jana H.'

_publ_section_title
;
 Inclusion of acetone by 9-(1-naphthyl)-9<i>H</i>-xanthen-9-ol
;
_journal_coeditor_code TK6300
_journal_issue 2
_journal_name_full 'Acta Crystallographica Section E'
_journal_page_first o825
_journal_page_last o827
_journal_paper_doi 10.1107/S1600536806002820
_journal_volume 62
_journal_year 2006
_chemical_formula_iupac 'C23 H16 O2, C3 H6 O'
_chemical_formula_moiety 'C23 H16 O2, C3 H6 O'
_chemical_formula_sum 'C26 H22 O3'
_chemical_formula_weight 382.44
_chemical_name_systematic
;
9-(1-naphthyl)-9H-xanthen-9-ol acetone solvate
;
_space_group_IT_number 4
_symmetry_cell_setting monoclinic
_symmetry_space_group_name_Hall 'P 2yb'
_symmetry_space_group_name_H-M 'P 1 21 1'
_atom_sites_solution_hydrogens geom
_atom_sites_solution_primary direct
_atom_sites_solution_secondary difmap
_audit_creation_method SHELXL-97
_cell_angle_alpha 90
_cell_angle_beta 90.70(3)
_cell_angle_gamma 90
_cell_formula_units_Z 4
_cell_length_a 11.580(2)
_cell_length_b 9.7036(19)
_cell_length_c 17.489(4)
_cell_measurement_reflns_used 7121
_cell_measurement_temperature 113(2)
_cell_measurement_theta_max 25.3
_cell_measurement_theta_min 3.5
_cell_volume 1965.1(7)
_computing_cell_refinement 'DENZO-SMN (Otwinowski & Minor, 1997)'
_computing_data_collection 'COLLECT (Nonius, 1998)'
_computing_data_reduction DENZO-SMN
_computing_molecular_graphics 'X-SEED (Barbour, 1999) and ORTEP-3 (Farrugia, 1997)'
_computing_publication_material 'SHELXL97 and PLATON (Spek, 2003)'
_computing_structure_refinement 'SHELXL97 (Sheldrick, 1997)'
_computing_structure_solution 'SHELXS97 (Sheldrick, 1997)'
_diffrn_ambient_temperature 113(2)
_diffrn_measured_fraction_theta_full 0.993
_diffrn_measured_fraction_theta_max 0.993
_diffrn_measurement_device_type 'Nonius KappaCCD'
_diffrn_measurement_method '1\% \f scans and \w'
_diffrn_radiation_monochromator graphite
_diffrn_radiation_source 'fine-focus sealed tube'
_diffrn_radiation_type MoK\a
_diffrn_radiation_wavelength 0.71073
_diffrn_reflns_av_R_equivalents 0.037
_diffrn_reflns_av_sigmaI/netI 0.057
_diffrn_reflns_limit_h_max 13
_diffrn_reflns_limit_h_min -13
_diffrn_reflns_limit_k_max 11
_diffrn_reflns_limit_k_min -11
_diffrn_reflns_limit_l_max 21
_diffrn_reflns_limit_l_min -21
_diffrn_reflns_number 7121
_diffrn_reflns_theta_full 25.3
_diffrn_reflns_theta_max 25.3
_diffrn_reflns_theta_min 3.5
_diffrn_standards_decay_% 0
_diffrn_standards_number 0
_exptl_absorpt_coefficient_mu 0.084
_exptl_absorpt_correction_type none
_exptl_crystal_colour colourless
_exptl_crystal_density_diffrn 1.293
_exptl_crystal_density_method 'not measured'
_exptl_crystal_description rectangular
_exptl_crystal_F_000 808
_exptl_crystal_size_max 0.39
_exptl_crystal_size_mid 0.32
_exptl_crystal_size_min 0.27
_refine_diff_density_max 0.261
_refine_diff_density_min -0.253
_refine_ls_extinction_method none
_refine_ls_goodness_of_fit_ref 1.06
_refine_ls_hydrogen_treatment mixed
_refine_ls_matrix_type full
_refine_ls_number_parameters 528
_refine_ls_number_reflns 3789
_refine_ls_number_restraints 5
_refine_ls_restrained_S_all 1.06
_refine_ls_R_factor_all 0.081
_refine_ls_R_factor_gt 0.049
_refine_ls_shift/su_max 0.000
_refine_ls_shift/su_mean 0.000
_refine_ls_structure_factor_coef Fsqd
_refine_ls_weighting_details 'calc w=1/[\s^2^(Fo^2^)+(0.0759P)^2^] where P=(Fo^2^+2Fc^2^)/3'
_refine_ls_weighting_scheme calc
_refine_ls_wR_factor_gt 0.110
_refine_ls_wR_factor_ref 0.124
_reflns_number_gt 2768
_reflns_number_total 3789
_reflns_threshold_expression I>2\s(I)
_cod_data_source_file tk6300.cif
_cod_data_source_block I
_cod_depositor_comments
;
The following automatic conversions were performed:
'_symmetry_cell_setting' value 'Monoclinic' changed to 'monoclinic'
according to '/home/saulius/struct/CIF-dictionaries/cif_core.dic'
dictionary named 'cif_core.dic' version 2.4.1 from 2010-06-29.

Automatic conversion script
Id: cif_fix_enum 1527 2010-12-29 10:47:43Z saulius 

The following automatic conversions were performed:

'_symmetry_cell_setting' value 'Monoclinic' changed to 'monoclinic'
according to /home/saulius/struct/CIF-dictionaries/cif_core.dic
dictionary named 'cif_core.dic' version 2.4.1 from 2010-06-29.

Automatic conversion script
Id: cif_fix_values 1715 2011-07-08 13:25:40Z adriana 
;
_cod_original_sg_symbol_H-M 'P 21'
_cod_database_code 2208184
_cod_database_fobs_code 2208184

loop_
_symmetry_equiv_pos_as_xyz
'x, y, z'
'-x, y+1/2, -z'

loop_
_atom_site_label
_atom_site_fract_x
_atom_site_fract_y
_atom_site_fract_z
_atom_site_U_iso_or_equiv
_atom_site_adp_type
_atom_site_calc_flag
_atom_site_refinement_flags
_atom_site_occupancy
_atom_site_type_symbol
O1 0.3528(2) 0.5153(3) 0.34089(16) 0.0392(7) Uani d . 1 O
C1 0.4411(3) 0.5599(4) 0.2950(2) 0.0273(9) Uani d . 1 C
O2 0.5954(2) 0.2745(3) 0.31943(12) 0.0303(7) Uani d D 1 O
H1 0.582(3) 0.314(3) 0.3695(8) 0.036 Uiso d D 1 H
C2 0.4537(3) 0.7012(5) 0.2914(2) 0.0336(10) Uani d . 1 C
H2 0.4024 0.7597 0.3184 0.040 Uiso calc R 1 H
C3 0.5414(3) 0.7569(5) 0.2484(2) 0.0327(10) Uani d . 1 C
H3 0.5510 0.8540 0.2460 0.039 Uiso calc R 1 H
C4 0.6155(3) 0.6714(5) 0.2084(2) 0.0320(10) Uani d . 1 C
H4 0.6762 0.7092 0.1789 0.038 Uiso calc R 1 H
C5 0.5996(3) 0.5300(4) 0.2123(2) 0.0291(10) Uani d . 1 C
H5 0.6496 0.4714 0.1845 0.035 Uiso calc R 1 H
C6 0.5124(3) 0.4712(4) 0.2560(2) 0.0263(9) Uani d . 1 C
C7 0.5044(3) 0.3163(4) 0.2664(2) 0.0256(9) Uani d . 1 C
C8 0.3893(3) 0.2787(4) 0.30224(19) 0.0259(9) Uani d . 1 C
C9 0.3479(3) 0.1432(4) 0.3034(2) 0.0298(10) Uani d . 1 C
H9 0.3891 0.0741 0.2767 0.036 Uiso calc R 1 H
C10 0.2497(3) 0.1068(5) 0.3418(2) 0.0336(10) Uani d . 1 C
H10 0.2238 0.0139 0.3417 0.040 Uiso calc R 1 H
C11 0.1888(4) 0.2074(5) 0.3807(2) 0.0338(11) Uani d . 1 C
H11 0.1216 0.1829 0.4083 0.041 Uiso calc R 1 H
C12 0.2251(3) 0.3426(5) 0.3797(2) 0.0345(10) Uani d . 1 C
H12 0.1826 0.4116 0.4057 0.041 Uiso calc R 1 H
C13 0.3247(3) 0.3770(4) 0.3402(2) 0.0290(10) Uani d . 1 C
C14 0.5263(3) 0.2359(4) 0.1926(2) 0.0251(9) Uani d . 1 C
C15 0.6192(3) 0.1472(4) 0.1888(2) 0.0310(10) Uani d . 1 C
H15 0.6701 0.1403 0.2317 0.037 Uiso calc R 1 H
C16 0.6411(3) 0.0666(5) 0.1236(2) 0.0342(10) Uani d . 1 C
H16 0.7057 0.0064 0.1233 0.041 Uiso calc R 1 H
C17 0.5700(3) 0.0744(4) 0.0608(2) 0.0320(10) Uani d . 1 C
H17 0.5853 0.0196 0.0171 0.038 Uiso calc R 1 H
C18 0.4736(3) 0.1638(4) 0.06098(19) 0.0263(9) Uani d . 1 C
C19 0.3969(3) 0.1702(5) -0.0024(2) 0.0301(9) Uani d . 1 C
H19 0.4126 0.1163 -0.0464 0.036 Uiso calc R 1 H
C20 0.3019(3) 0.2510(4) -0.0020(2) 0.0315(9) Uani d . 1 C
H20 0.2511 0.2521 -0.0450 0.038 Uiso calc R 1 H
C21 0.2783(3) 0.3336(4) 0.06216(19) 0.0282(9) Uani d . 1 C
H21 0.2117 0.3907 0.0623 0.034 Uiso calc R 1 H
C22 0.3515(3) 0.3317(4) 0.1246(2) 0.0254(9) Uani d . 1 C
H22 0.3348 0.3888 0.1671 0.030 Uiso calc R 1 H
C23 0.4510(3) 0.2470(4) 0.12740(19) 0.0237(8) Uani d . 1 C
O1A 1.1616(2) 0.5504(3) 0.17320(16) 0.0377(7) Uani d . 1 O
C1A 1.1808(3) 0.6900(4) 0.1645(2) 0.0281(9) Uani d . 1 C
O2A 0.90054(19) 0.7781(3) 0.16060(13) 0.0323(7) Uani d D 1 O
H1A 0.9412(19) 0.802(4) 0.1142(8) 0.039 Uiso d D 1 H
C2A 1.2841(3) 0.7240(4) 0.1299(2) 0.0330(10) Uani d . 1 C
H2A 1.3357 0.6540 0.1136 0.040 Uiso calc R 1 H
C3A 1.3106(3) 0.8614(5) 0.1195(2) 0.0328(10) Uani d . 1 C
H3A 1.3805 0.8862 0.0952 0.039 Uiso calc R 1 H
C4A 1.2362(3) 0.9635(5) 0.1442(2) 0.0329(10) Uani d . 1 C
H4A 1.2551 1.0579 0.1375 0.040 Uiso calc R 1 H
C5A 1.1333(3) 0.9260(4) 0.1789(2) 0.0294(10) Uani d . 1 C
H5A 1.0822 0.9958 0.1960 0.035 Uiso calc R 1 H
C6A 1.1040(3) 0.7884(4) 0.18906(19) 0.0253(9) Uani d . 1 C
C7A 0.9853(3) 0.7495(4) 0.21983(19) 0.0252(9) Uani d . 1 C
C8A 0.9799(3) 0.5960(4) 0.2366(2) 0.0247(9) Uani d . 1 C
C9A 0.8857(3) 0.5384(5) 0.2749(2) 0.0313(10) Uani d . 1 C
H9A 0.8272 0.5973 0.2940 0.038 Uiso calc R 1 H
C10A 0.8764(3) 0.3976(5) 0.2853(2) 0.0319(10) Uani d . 1 C
H10A 0.8113 0.3605 0.3105 0.038 Uiso calc R 1 H
C11A 0.9616(3) 0.3112(5) 0.2591(2) 0.0325(10) Uani d . 1 C
H11A 0.9553 0.2146 0.2667 0.039 Uiso calc R 1 H
C12A 1.0552(4) 0.3642(5) 0.2221(2) 0.0331(10) Uani d . 1 C
H12A 1.1140 0.3045 0.2041 0.040 Uiso calc R 1 H
C13A 1.0640(3) 0.5053(4) 0.2110(2) 0.0285(10) Uani d . 1 C
C14A 0.9533(3) 0.8351(4) 0.2903(2) 0.0259(9) Uani d . 1 C
C15A 0.8575(3) 0.9171(4) 0.2884(2) 0.0312(10) Uani d . 1 C
H15A 0.8118 0.9209 0.2430 0.037 Uiso calc R 1 H
C16A 0.8246(4) 0.9966(5) 0.3524(2) 0.0375(10) Uani d . 1 C
H16A 0.7576 1.0529 0.3497 0.045 Uiso calc R 1 H
C17A 0.8885(3) 0.9921(5) 0.4173(2) 0.0348(10) Uani d . 1 C
H17A 0.8658 1.0457 0.4600 0.042 Uiso calc R 1 H
C18A 0.9893(3) 0.9087(4) 0.4231(2) 0.0304(9) Uani d . 1 C
C19A 1.0582(3) 0.9082(5) 0.4902(2) 0.0369(10) Uani d . 1 C
H19A 1.0360 0.9633 0.5325 0.044 Uiso calc R 1 H
C20A 1.1561(4) 0.8302(5) 0.4958(2) 0.0366(10) Uani d . 1 C
H20A 1.2013 0.8307 0.5415 0.044 Uiso calc R 1 H
C21A 1.1894(3) 0.7495(5) 0.4334(2) 0.0319(9) Uani d . 1 C
H21A 1.2578 0.6956 0.4369 0.038 Uiso calc R 1 H
C22A 1.1250(3) 0.7472(4) 0.36744(19) 0.0270(9) Uani d . 1 C
H22A 1.1485 0.6903 0.3263 0.032 Uiso calc R 1 H
C23A 1.0234(3) 0.8285(4) 0.35919(19) 0.0264(9) Uani d . 1 C
O1G 0.5482(3) 0.3612(4) 0.46420(16) 0.0533(8) Uani d D 1 O
C1G 0.6139(4) 0.5917(6) 0.4594(3) 0.0566(13) Uani d . 1 C
H1G1 0.6722 0.6134 0.4986 0.085 Uiso calc R 1 H
H1G2 0.5672 0.6738 0.4485 0.085 Uiso calc R 1 H
H1G3 0.6523 0.5618 0.4126 0.085 Uiso calc R 1 H
C2G 0.5372(4) 0.4781(5) 0.4875(3) 0.0477(12) Uani d . 1 C
C3G 0.4512(4) 0.5110(6) 0.5470(3) 0.0587(14) Uani d . 1 C
H3G1 0.4100 0.4268 0.5614 0.088 Uiso calc R 1 H
H3G2 0.3959 0.5788 0.5269 0.088 Uiso calc R 1 H
H3G3 0.4909 0.5491 0.5921 0.088 Uiso calc R 1 H
O1GA 0.9995(3) 0.8472(3) 0.01662(14) 0.0482(8) Uani d D 1 O
C1GA 1.0779(5) 0.6607(7) -0.0491(3) 0.0752(16) Uiso d . 1 C
H1G4 1.1421 0.6162 -0.0217 0.113 Uiso calc R 1 H
H1G5 1.0897 0.6529 -0.1043 0.113 Uiso calc R 1 H
H1G6 1.0052 0.6155 -0.0356 0.113 Uiso calc R 1 H
C2GA 1.0727(3) 0.8066(5) -0.0276(2) 0.0377(10) Uani d . 1 C
C3GA 1.1580(4) 0.8997(6) -0.0627(2) 0.0493(12) Uani d . 1 C
H3G4 1.1408 0.9089 -0.1175 0.074 Uiso calc R 1 H
H3G5 1.2357 0.8615 -0.0556 0.074 Uiso calc R 1 H
H3G6 1.1539 0.9905 -0.0384 0.074 Uiso calc R 1 H

loop_
_atom_site_aniso_label
_atom_site_aniso_U_11
_atom_site_aniso_U_22
_atom_site_aniso_U_33
_atom_site_aniso_U_12
_atom_site_aniso_U_13
_atom_site_aniso_U_23
O1 0.0386(17) 0.0274(19) 0.0520(17) -0.0048(14) 0.0194(14) -0.0032(13)
C1 0.028(2) 0.026(3) 0.028(2) -0.0019(18) 0.0041(18) 0.0023(17)
O2 0.0292(14) 0.0344(17) 0.0274(13) -0.0001(13) -0.0032(11) 0.0057(13)
C2 0.032(2) 0.030(3) 0.038(2) 0.0025(19) 0.0032(19) -0.0034(19)
C3 0.038(2) 0.023(2) 0.037(2) -0.007(2) -0.0028(19) 0.0006(19)
C4 0.032(2) 0.033(3) 0.031(2) -0.009(2) 0.0027(18) -0.0002(19)
C5 0.028(2) 0.030(3) 0.030(2) -0.0023(19) 0.0018(17) -0.0026(18)
C6 0.029(2) 0.025(2) 0.0246(18) -0.0016(18) -0.0001(16) -0.0004(17)
C7 0.022(2) 0.030(2) 0.0244(18) 0.0023(17) -0.0004(16) 0.0017(17)
C8 0.028(2) 0.027(2) 0.0227(19) -0.0012(19) -0.0026(16) 0.0058(18)
C9 0.031(2) 0.029(3) 0.029(2) -0.0013(19) -0.0004(18) -0.0002(18)
C10 0.036(2) 0.031(3) 0.033(2) -0.007(2) -0.0008(19) 0.0033(19)
C11 0.031(2) 0.040(3) 0.030(2) -0.007(2) 0.0016(18) 0.0058(19)
C12 0.035(2) 0.035(3) 0.033(2) 0.003(2) 0.0097(19) 0.0007(19)
C13 0.034(2) 0.026(3) 0.027(2) -0.0043(19) 0.0041(17) 0.0015(18)
C14 0.0214(19) 0.026(2) 0.0279(19) 0.0007(17) 0.0038(16) -0.0005(17)
C15 0.029(2) 0.030(2) 0.034(2) 0.0023(19) 0.0024(18) -0.0004(18)
C16 0.032(2) 0.032(3) 0.039(2) 0.0072(19) 0.0049(19) 0.0007(19)
C17 0.037(2) 0.028(2) 0.032(2) 0.0019(19) 0.0099(19) -0.0015(18)
C18 0.029(2) 0.024(2) 0.0262(19) -0.0035(18) 0.0073(17) 0.0031(17)
C19 0.037(2) 0.032(2) 0.0213(19) -0.006(2) 0.0070(17) -0.0007(17)
C20 0.037(2) 0.031(2) 0.0262(19) -0.008(2) -0.0035(17) 0.0050(19)
C21 0.028(2) 0.027(2) 0.0292(19) 0.0018(17) 0.0000(16) 0.0039(17)
C22 0.031(2) 0.022(2) 0.0237(19) -0.0035(17) 0.0009(16) 0.0022(16)
C23 0.0247(19) 0.022(2) 0.0247(18) 0.0003(17) 0.0056(15) 0.0019(16)
O1A 0.0325(16) 0.0259(18) 0.0552(17) -0.0003(13) 0.0178(14) 0.0013(14)
C1A 0.030(2) 0.024(3) 0.030(2) 0.0000(18) 0.0010(17) 0.0001(18)
O2A 0.0230(13) 0.0424(19) 0.0315(13) 0.0025(13) -0.0013(11) 0.0066(13)
C2A 0.030(2) 0.032(3) 0.037(2) -0.0012(19) 0.0059(19) -0.0004(19)
C3A 0.028(2) 0.035(3) 0.035(2) -0.008(2) 0.0044(17) 0.005(2)
C4A 0.038(2) 0.029(3) 0.032(2) -0.005(2) -0.0021(18) -0.0038(19)
C5A 0.033(2) 0.028(3) 0.028(2) 0.0009(19) 0.0023(17) 0.0009(18)
C6A 0.024(2) 0.030(3) 0.0219(18) -0.0005(19) -0.0008(15) -0.0008(17)
C7A 0.025(2) 0.025(2) 0.0247(19) -0.0036(18) -0.0018(16) 0.0032(17)
C8A 0.022(2) 0.029(3) 0.0223(18) -0.0018(18) -0.0020(16) -0.0041(17)
C9A 0.029(2) 0.035(3) 0.030(2) 0.0000(19) 0.0011(18) 0.0004(19)
C10A 0.030(2) 0.039(3) 0.027(2) -0.009(2) 0.0033(17) 0.0050(19)
C11A 0.037(2) 0.031(3) 0.029(2) -0.007(2) -0.0020(19) 0.0058(18)
C12A 0.035(2) 0.027(3) 0.037(2) -0.0002(19) -0.0014(19) 0.0039(19)
C13A 0.028(2) 0.032(3) 0.0259(19) -0.0075(19) 0.0041(17) -0.0001(18)
C14A 0.025(2) 0.024(2) 0.0286(19) -0.0017(18) 0.0057(16) 0.0054(16)
C15A 0.029(2) 0.032(3) 0.033(2) 0.0011(19) 0.0035(17) 0.0019(18)
C16A 0.040(2) 0.032(3) 0.041(2) 0.011(2) 0.009(2) 0.002(2)
C17A 0.040(2) 0.031(2) 0.033(2) 0.003(2) 0.0120(19) -0.0059(19)
C18A 0.037(2) 0.024(2) 0.030(2) -0.007(2) 0.0067(18) 0.0010(17)
C19A 0.048(3) 0.033(3) 0.029(2) -0.008(2) 0.0074(19) -0.0069(19)
C20A 0.040(2) 0.041(3) 0.029(2) -0.005(2) -0.0025(18) -0.0018(19)
C21A 0.034(2) 0.030(2) 0.031(2) -0.002(2) -0.0002(18) 0.0027(19)
C22A 0.032(2) 0.027(2) 0.0226(18) -0.0038(19) 0.0031(17) -0.0001(17)
C23A 0.030(2) 0.018(2) 0.032(2) -0.0043(17) 0.0090(17) 0.0007(17)
O1G 0.060(2) 0.054(2) 0.0458(17) 0.0043(17) -0.0014(15) -0.0109(17)
C1G 0.063(3) 0.055(3) 0.051(3) 0.012(3) -0.015(2) -0.009(2)
C2G 0.050(3) 0.044(3) 0.049(3) 0.004(2) -0.012(2) -0.008(2)
C3G 0.063(3) 0.055(3) 0.058(3) 0.005(3) 0.004(2) -0.013(3)
O1GA 0.0499(17) 0.058(2) 0.0371(16) 0.0034(16) 0.0065(14) 0.0052(15)
C2GA 0.035(2) 0.045(3) 0.033(2) 0.004(2) -0.0048(19) 0.002(2)
C3GA 0.051(3) 0.059(3) 0.038(2) -0.012(3) -0.002(2) 0.001(2)

loop_
_atom_type_symbol
_atom_type_description
_atom_type_scat_dispersion_real
_atom_type_scat_dispersion_imag
_atom_type_scat_source
C C 0.0033 0.0000 'International Tables Vol C Tables 4.2.6.8 and 6.1.1.4'
H H 0.0000 0.0000 'International Tables Vol C Tables 4.2.6.8 and 6.1.1.4'
O O 0.0106 0.0000 'International Tables Vol C Tables 4.2.6.8 and 6.1.1.4'

loop_
_geom_angle_atom_site_label_1
_geom_angle_atom_site_label_2
_geom_angle_atom_site_label_3
_geom_angle
_geom_angle_publ_flag
C1 O1 C13 118.5(3) n
O1 C1 C6 123.1(4) n
O1 C1 C2 114.7(4) n
C6 C1 C2 122.2(4) n
C7 O2 H1 110(2) n
C1 C2 C3 119.4(4) n
C1 C2 H2 120.3 n
C3 C2 H2 120.3 n
C2 C3 C4 120.3(4) n
C2 C3 H3 119.9 n
C4 C3 H3 119.9 n
C5 C4 C3 118.9(4) n
C5 C4 H4 120.6 n
C3 C4 H4 120.6 n
C4 C5 C6 122.0(4) n
C4 C5 H5 119.0 n
C6 C5 H5 119.0 n
C1 C6 C5 117.2(4) n
C1 C6 C7 121.4(3) n
C5 C6 C7 121.1(4) n
O2 C7 C6 108.0(3) n
O2 C7 C8 107.6(3) n
C6 C7 C8 110.0(3) n
O2 C7 C14 105.6(3) n
C6 C7 C14 113.0(3) n
C8 C7 C14 112.3(3) n
C13 C8 C9 116.9(3) n
C13 C8 C7 120.8(4) n
C9 C8 C7 122.1(4) n
C10 C9 C8 122.3(4) n
C10 C9 H9 118.8 n
C8 C9 H9 118.8 n
C9 C10 C11 119.2(4) n
C9 C10 H10 120.4 n
C11 C10 H10 120.4 n
C12 C11 C10 120.4(4) n
C12 C11 H11 119.8 n
C10 C11 H11 119.8 n
C11 C12 C13 119.3(4) n
C11 C12 H12 120.3 n
C13 C12 H12 120.3 n
O1 C13 C8 123.0(3) n
O1 C13 C12 115.2(4) n
C8 C13 C12 121.8(4) n
C15 C14 C23 118.5(3) n
C15 C14 C7 119.6(3) n
C23 C14 C7 121.8(3) n
C14 C15 C16 122.2(4) n
C14 C15 H15 118.9 n
C16 C15 H15 118.9 n
C17 C16 C15 120.5(4) n
C17 C16 H16 119.7 n
C15 C16 H16 119.7 n
C16 C17 C18 120.0(3) n
C16 C17 H17 120.0 n
C18 C17 H17 120.0 n
C19 C18 C17 121.0(3) n
C19 C18 C23 119.2(3) n
C17 C18 C23 119.8(3) n
C20 C19 C18 121.7(4) n
C20 C19 H19 119.1 n
C18 C19 H19 119.1 n
C19 C20 C21 120.0(4) n
C19 C20 H20 120.0 n
C21 C20 H20 120.0 n
C22 C21 C20 120.1(4) n
C22 C21 H21 120.0 n
C20 C21 H21 120.0 n
C21 C22 C23 122.0(3) n
C21 C22 H22 119.0 n
C23 C22 H22 119.0 n
C22 C23 C14 124.0(3) n
C22 C23 C18 116.9(3) n
C14 C23 C18 119.0(3) n
C1A O1A C13A 119.7(3) n
C6A C1A O1A 122.7(3) n
C6A C1A C2A 122.3(4) n
O1A C1A C2A 115.0(4) n
C7A O2A H1A 108.2(14) n
C3A C2A C1A 118.8(4) n
C3A C2A H2A 120.6 n
C1A C2A H2A 120.6 n
C2A C3A C4A 120.6(4) n
C2A C3A H3A 119.7 n
C4A C3A H3A 119.7 n
C3A C4A C5A 119.2(4) n
C3A C4A H4A 120.4 n
C5A C4A H4A 120.4 n
C6A C5A C4A 121.2(4) n
C6A C5A H5A 119.4 n
C4A C5A H5A 119.4 n
C1A C6A C5A 117.9(3) n
C1A C6A C7A 121.6(4) n
C5A C6A C7A 120.3(4) n
O2A C7A C8A 107.3(3) n
O2A C7A C6A 107.8(3) n
C8A C7A C6A 110.5(3) n
O2A C7A C14A 107.6(3) n
C8A C7A C14A 111.4(3) n
C6A C7A C14A 112.1(3) n
C13A C8A C9A 117.0(4) n
C13A C8A C7A 121.8(3) n
C9A C8A C7A 121.1(3) n
C10A C9A C8A 121.2(4) n
C10A C9A H9A 119.4 n
C8A C9A H9A 119.4 n
C11A C10A C9A 120.1(4) n
C11A C10A H10A 120.0 n
C9A C10A H10A 120.0 n
C12A C11A C10A 120.2(4) n
C12A C11A H11A 119.9 n
C10A C11A H11A 119.9 n
C11A C12A C13A 119.8(4) n
C11A C12A H12A 120.1 n
C13A C12A H12A 120.1 n
C12A C13A O1A 116.1(4) n
C12A C13A C8A 121.8(4) n
O1A C13A C8A 122.1(4) n
C15A C14A C23A 119.6(3) n
C15A C14A C7A 120.1(3) n
C23A C14A C7A 120.4(3) n
C14A C15A C16A 121.7(4) n
C14A C15A H15A 119.2 n
C16A C15A H15A 119.2 n
C17A C16A C15A 119.9(4) n
C17A C16A H16A 120.1 n
C15A C16A H16A 120.1 n
C16A C17A C18A 121.3(4) n
C16A C17A H17A 119.3 n
C18A C17A H17A 119.3 n
C19A C18A C23A 119.5(4) n
C19A C18A C17A 121.0(4) n
C23A C18A C17A 119.4(3) n
C20A C19A C18A 121.4(4) n
C20A C19A H19A 119.3 n
C18A C19A H19A 119.3 n
C19A C20A C21A 119.4(4) n
C19A C20A H20A 120.3 n
C21A C20A H20A 120.3 n
C22A C21A C20A 120.9(4) n
C22A C21A H21A 119.5 n
C20A C21A H21A 119.5 n
C21A C22A C23A 121.3(4) n
C21A C22A H22A 119.4 n
C23A C22A H22A 119.4 n
C18A C23A C22A 117.4(3) n
C18A C23A C14A 118.2(3) n
C22A C23A C14A 124.3(3) n
C2G C1G H1G1 109.5 n
C2G C1G H1G2 109.5 n
H1G1 C1G H1G2 109.5 n
C2G C1G H1G3 109.5 n
H1G1 C1G H1G3 109.5 n
H1G2 C1G H1G3 109.5 n
O1G C2G C3G 120.7(5) n
O1G C2G C1G 120.8(4) n
C3G C2G C1G 118.5(4) n
C2G C3G H3G1 109.5 n
C2G C3G H3G2 109.5 n
H3G1 C3G H3G2 109.5 n
C2G C3G H3G3 109.5 n
H3G1 C3G H3G3 109.5 n
H3G2 C3G H3G3 109.5 n
C2GA C1GA H1G4 109.5 n
C2GA C1GA H1G5 109.5 n
H1G4 C1GA H1G5 109.5 n
C2GA C1GA H1G6 109.5 n
H1G4 C1GA H1G6 109.5 n
H1G5 C1GA H1G6 109.5 n
O1GA C2GA C1GA 120.3(4) n
O1GA C2GA C3GA 122.6(4) n
C1GA C2GA C3GA 117.1(4) n
C2GA C3GA H3G4 109.5 n
C2GA C3GA H3G5 109.5 n
H3G4 C3GA H3G5 109.5 n
C2GA C3GA H3G6 109.5 n
H3G4 C3GA H3G6 109.5 n
H3G5 C3GA H3G6 109.5 n

loop_
_geom_bond_atom_site_label_1
_geom_bond_atom_site_label_2
_geom_bond_distance
_geom_bond_publ_flag
O1 C1 1.377(5) n
O1 C13 1.381(5) n
C1 C6 1.379(6) n
C1 C2 1.381(6) n
O2 C7 1.453(4) n
O2 H1 0.970(18) n
C2 C3 1.382(6) n
C2 H2 0.9500 n
C3 C4 1.389(6) n
C3 H3 0.9500 n
C4 C5 1.386(6) n
C4 H4 0.9500 n
C5 C6 1.396(5) n
C5 H5 0.9500 n
C6 C7 1.518(6) n
C7 C8 1.524(5) n
C7 C14 1.532(5) n
C8 C13 1.386(6) n
C8 C9 1.400(6) n
C9 C10 1.374(5) n
C9 H9 0.9500 n
C10 C11 1.388(6) n
C10 H10 0.9500 n
C11 C12 1.378(6) n
C11 H11 0.9500 n
C12 C13 1.393(5) n
C12 H12 0.9500 n
C14 C15 1.380(5) n
C14 C23 1.431(5) n
C15 C16 1.409(6) n
C15 H15 0.9500 n
C16 C17 1.366(5) n
C16 H16 0.9500 n
C17 C18 1.414(5) n
C17 H17 0.9500 n
C18 C19 1.413(5) n
C18 C23 1.441(5) n
C19 C20 1.351(6) n
C19 H19 0.9500 n
C20 C21 1.408(5) n
C20 H20 0.9500 n
C21 C22 1.374(5) n
C21 H21 0.9500 n
C22 C23 1.416(5) n
C22 H22 0.9500 n
O1A C1A 1.381(5) n
O1A C13A 1.387(5) n
C1A C6A 1.378(5) n
C1A C2A 1.387(5) n
O2A C7A 1.446(4) n
O2A H1A 0.971(19) n
C2A C3A 1.381(6) n
C2A H2A 0.9500 n
C3A C4A 1.385(6) n
C3A H3A 0.9500 n
C4A C5A 1.393(5) n
C4A H4A 0.9500 n
C5A C6A 1.389(6) n
C5A H5A 0.9500 n
C6A C7A 1.530(5) n
C7A C8A 1.519(6) n
C7A C14A 1.535(5) n
C8A C13A 1.391(6) n
C8A C9A 1.403(5) n
C9A C10A 1.382(6) n
C9A H9A 0.9500 n
C10A C11A 1.377(6) n
C10A H10A 0.9500 n
C11A C12A 1.370(5) n
C11A H11A 0.9500 n
C12A C13A 1.387(6) n
C12A H12A 0.9500 n
C14A C15A 1.364(5) n
C14A C23A 1.446(5) n
C15A C16A 1.416(6) n
C15A H15A 0.9500 n
C16A C17A 1.348(5) n
C16A H16A 0.9500 n
C17A C18A 1.423(6) n
C17A H17A 0.9500 n
C18A C19A 1.412(5) n
C18A C23A 1.421(5) n
C19A C20A 1.366(6) n
C19A H19A 0.9500 n
C20A C21A 1.401(6) n
C20A H20A 0.9500 n
C21A C22A 1.366(5) n
C21A H21A 0.9500 n
C22A C23A 1.423(5) n
C22A H22A 0.9500 n
O1G C2G 1.213(6) n
C1G C2G 1.502(7) n
C1G H1G1 0.9800 n
C1G H1G2 0.9800 n
C1G H1G3 0.9800 n
C2G C3G 1.485(6) n
C3G H3G1 0.9800 n
C3G H3G2 0.9800 n
C3G H3G3 0.9800 n
O1GA C2GA 1.221(5) n
C1GA C2GA 1.466(8) n
C1GA H1G4 0.9800 n
C1GA H1G5 0.9800 n
C1GA H1G6 0.9800 n
C2GA C3GA 1.477(6) n
C3GA H3G4 0.9800 n
C3GA H3G5 0.9800 n
C3GA H3G6 0.9800 n

loop_
_geom_hbond_atom_site_label_D
_geom_hbond_atom_site_label_H
_geom_hbond_atom_site_label_A
_geom_hbond_distance_DH
_geom_hbond_distance_HA
_geom_hbond_distance_DA
_geom_hbond_angle_DHA
_geom_hbond_publ_flag
O2 H1 O1G 0.970(18) 1.767(17) 2.7300(10) 172(2) yes
O2A H1A O1GA 0.971(19) 1.897(18) 2.8570(10) 171(2) yes

loop_
_geom_torsion_atom_site_label_1
_geom_torsion_atom_site_label_2
_geom_torsion_atom_site_label_3
_geom_torsion_atom_site_label_4
_geom_torsion
_geom_torsion_publ_flag
C13 O1 C1 C6 -8.6(5) n
C13 O1 C1 C2 171.9(3) n
O1 C1 C2 C3 178.5(3) n
C6 C1 C2 C3 -0.9(6) n
C1 C2 C3 C4 0.6(6) n
C2 C3 C4 C5 0.3(6) n
C3 C4 C5 C6 -0.9(6) n
O1 C1 C6 C5 -179.0(3) n
C2 C1 C6 C5 0.4(6) n
O1 C1 C6 C7 -5.2(6) n
C2 C1 C6 C7 174.2(4) n
C4 C5 C6 C1 0.5(6) n
C4 C5 C6 C7 -173.3(3) n
C1 C6 C7 O2 -99.3(4) n
C5 C6 C7 O2 74.3(4) n
C1 C6 C7 C8 17.8(5) n
C5 C6 C7 C8 -168.6(3) n
C1 C6 C7 C14 144.2(3) n
C5 C6 C7 C14 -42.2(5) n
O2 C7 C8 C13 98.6(4) n
C6 C7 C8 C13 -18.7(5) n
C14 C7 C8 C13 -145.5(3) n
O2 C7 C8 C9 -76.7(4) n
C6 C7 C8 C9 166.0(3) n
C14 C7 C8 C9 39.2(5) n
C13 C8 C9 C10 -1.7(5) n
C7 C8 C9 C10 173.8(3) n
C8 C9 C10 C11 0.2(6) n
C9 C10 C11 C12 1.2(6) n
C10 C11 C12 C13 -1.0(6) n
C1 O1 C13 C8 7.5(5) n
C1 O1 C13 C12 -171.6(3) n
C9 C8 C13 O1 -177.2(3) n
C7 C8 C13 O1 7.3(5) n
C9 C8 C13 C12 1.9(5) n
C7 C8 C13 C12 -173.7(3) n
C11 C12 C13 O1 178.6(3) n
C11 C12 C13 C8 -0.6(6) n
O2 C7 C14 C15 -0.3(5) n
C6 C7 C14 C15 117.5(4) n
C8 C7 C14 C15 -117.3(4) n
O2 C7 C14 C23 177.9(3) n
C6 C7 C14 C23 -64.3(5) n
C8 C7 C14 C23 60.9(5) n
C23 C14 C15 C16 -0.8(6) n
C7 C14 C15 C16 177.4(4) n
C14 C15 C16 C17 0.3(6) n
C15 C16 C17 C18 0.0(6) n
C16 C17 C18 C19 -178.0(4) n
C16 C17 C18 C23 0.3(5) n
C17 C18 C19 C20 177.3(4) n
C23 C18 C19 C20 -0.9(6) n
C18 C19 C20 C21 1.1(6) n
C19 C20 C21 C22 -0.3(6) n
C20 C21 C22 C23 -0.8(6) n
C21 C22 C23 C14 -176.5(4) n
C21 C22 C23 C18 1.0(5) n
C15 C14 C23 C22 178.5(4) n
C7 C14 C23 C22 0.3(6) n
C15 C14 C23 C18 1.0(5) n
C7 C14 C23 C18 -177.1(3) n
C19 C18 C23 C22 -0.1(5) n
C17 C18 C23 C22 -178.4(3) n
C19 C18 C23 C14 177.5(3) n
C17 C18 C23 C14 -0.8(5) n
C13A O1A C1A C6A -2.8(5) n
C13A O1A C1A C2A 176.4(3) n
C6A C1A C2A C3A -0.2(6) n
O1A C1A C2A C3A -179.4(4) n
C1A C2A C3A C4A 0.9(6) n
C2A C3A C4A C5A -0.7(5) n
C3A C4A C5A C6A -0.2(6) n
O1A C1A C6A C5A 178.5(4) n
C2A C1A C6A C5A -0.6(5) n
O1A C1A C6A C7A -7.0(5) n
C2A C1A C6A C7A 173.8(3) n
C4A C5A C6A C1A 0.8(6) n
C4A C5A C6A C7A -173.7(3) n
C1A C6A C7A O2A -103.1(4) n
C5A C6A C7A O2A 71.2(4) n
C1A C6A C7A C8A 13.8(5) n
C5A C6A C7A C8A -171.9(3) n
C1A C6A C7A C14A 138.7(3) n
C5A C6A C7A C14A -47.0(5) n
O2A C7A C8A C13A 104.7(4) n
C6A C7A C8A C13A -12.5(5) n
C14A C7A C8A C13A -137.8(3) n
O2A C7A C8A C9A -71.4(4) n
C6A C7A C8A C9A 171.3(3) n
C14A C7A C8A C9A 46.1(5) n
C13A C8A C9A C10A -1.1(5) n
C7A C8A C9A C10A 175.2(3) n
C8A C9A C10A C11A 1.2(6) n
C9A C10A C11A C12A -0.6(5) n
C10A C11A C12A C13A -0.1(6) n
C11A C12A C13A O1A 179.8(3) n
C11A C12A C13A C8A 0.1(6) n
C1A O1A C13A C12A -175.6(3) n
C1A O1A C13A C8A 4.1(5) n
C9A C8A C13A C12A 0.4(5) n
C7A C8A C13A C12A -175.8(4) n
C9A C8A C13A O1A -179.2(3) n
C7A C8A C13A O1A 4.5(5) n
O2A C7A C14A C15A 0.9(5) n
C8A C7A C14A C15A -116.4(4) n
C6A C7A C14A C15A 119.3(4) n
O2A C7A C14A C23A -179.7(3) n
C8A C7A C14A C23A 63.0(4) n
C6A C7A C14A C23A -61.3(5) n
C23A C14A C15A C16A 0.0(6) n
C7A C14A C15A C16A 179.4(4) n
C14A C15A C16A C17A 0.0(6) n
C15A C16A C17A C18A 0.0(6) n
C16A C17A C18A C19A 177.7(4) n
C16A C17A C18A C23A 0.0(6) n
C23A C18A C19A C20A -1.2(6) n
C17A C18A C19A C20A -178.9(4) n
C18A C19A C20A C21A 0.4(6) n
C19A C20A C21A C22A -0.4(6) n
C20A C21A C22A C23A 1.3(6) n
C19A C18A C23A C22A 2.0(5) n
C17A C18A C23A C22A 179.7(4) n
C19A C18A C23A C14A -177.8(3) n
C17A C18A C23A C14A 0.0(5) n
C21A C22A C23A C18A -2.0(5) n
C21A C22A C23A C14A 177.7(4) n
C15A C14A C23A C18A 0.0(5) n
C7A C14A C23A C18A -179.4(3) n
C15A C14A C23A C22A -179.7(4) n
C7A C14A C23A C22A 0.9(6) n

loop_
_cod_related_entry_id
_cod_related_entry_database
_cod_related_entry_code
1 ChemSpider 30654923
